data_4134913
loop_
_publ_author_name
'Ort\'in-Rubio, Borja'
'Ghasempour, Hosein'
'Guillerm, Vincent'
'Morsali, Ali'
'Juanhuix, Judith'
'Imaz, Inhar'
'Maspoch, Daniel'

_publ_section_title
;
 Net-Clipping: An Approach to Deduce the Topology of Metal-Organic
 Frameworks Built with Zigzag Ligands.
;
_journal_issue 20
_journal_name_full 'Journal of the American Chemical Society'
_journal_page_first 9135
_journal_page_last 9140
_journal_paper_doi 10.1021/jacs.0c03404
_journal_volume 142
_journal_year 2020
_chemical_formula_moiety '0.25(C68 H60 Cu4 N12 O20)'
_chemical_formula_sum 'C17 H15 Cu N3 O5'
_chemical_formula_weight 404.86
_space_group_crystal_system monoclinic
_space_group_IT_number 12
_space_group_name_Hall '-C 2y'
_space_group_name_H-M_alt 'C 1 2/m 1'
_atom_sites_solution_hydrogens geom
_atom_sites_solution_primary direct
_audit_creation_date 2020-03-16
_audit_creation_method
;
Olex2 1.2
(compiled 2018.05.29 svn.r3508 for OlexSys, GUI svn.r5506)
;
_cell_angle_alpha 90
_cell_angle_beta 101.22(5)
_cell_angle_gamma 90
_cell_formula_units_Z 4
_cell_length_a 10.170(5)
_cell_length_b 18.680(5)
_cell_length_c 10.350(5)
_cell_measurement_reflns_used 2451
_cell_measurement_temperature 100
_cell_measurement_theta_max 30
_cell_measurement_theta_min 1
_cell_volume 1928.7(15)
_computing_cell_refinement 'xds kabsch et al., 2010'
_computing_data_collection 'mxcube, Gabadinho et a., 2010'
_computing_molecular_graphics 'Olex2 (Dolomanov et al., 2009)'
_computing_publication_material 'Olex2 (Dolomanov et al., 2009)'
_computing_structure_refinement 'ShelXL (Sheldrick, 2015)'
_computing_structure_solution 'SIR2004 (Burla et al.,  2007)'
_diffrn_ambient_temperature 100
_diffrn_measured_fraction_theta_full 0.982
_diffrn_measured_fraction_theta_max 0.867
_diffrn_measurement_device_type 'Pilatus DECTRIS 6M'
_diffrn_measurement_method 'w/ scan'
_diffrn_radiation_type synchrotron
_diffrn_radiation_wavelength 0.82653
_diffrn_reflns_av_R_equivalents 0.0662
_diffrn_reflns_av_unetI/netI 0.0421
_diffrn_reflns_Laue_measured_fraction_full 0.982
_diffrn_reflns_Laue_measured_fraction_max 0.867
_diffrn_reflns_limit_h_max 12
_diffrn_reflns_limit_h_min -12
_diffrn_reflns_limit_k_max 24
_diffrn_reflns_limit_k_min -24
_diffrn_reflns_limit_l_max 12
_diffrn_reflns_limit_l_min -12
_diffrn_reflns_number 13038
_diffrn_reflns_point_group_measured_fraction_full 0.982
_diffrn_reflns_point_group_measured_fraction_max 0.867
_diffrn_reflns_theta_full 29.730
_diffrn_reflns_theta_max 33.863
_diffrn_reflns_theta_min 2.333
_exptl_absorpt_coefficient_mu 1.748
_exptl_absorpt_correction_type none
_exptl_crystal_colour 'clear dark blue'
_exptl_crystal_colour_lustre clear
_exptl_crystal_colour_modifier dark
_exptl_crystal_colour_primary blue
_exptl_crystal_density_diffrn 1.394
_exptl_crystal_description block
_exptl_crystal_F_000 828
_exptl_crystal_size_max 0.36
_exptl_crystal_size_mid 0.33
_exptl_crystal_size_min 0.31
_refine_diff_density_max 0.820
_refine_diff_density_min -0.960
_refine_diff_density_rms 0.099
_refine_ls_extinction_method none
_refine_ls_goodness_of_fit_ref 1.125
_refine_ls_hydrogen_treatment constr
_refine_ls_matrix_type full
_refine_ls_number_parameters 144
_refine_ls_number_reflns 2211
_refine_ls_number_restraints 6
_refine_ls_restrained_S_all 1.124
_refine_ls_R_factor_all 0.0592
_refine_ls_R_factor_gt 0.0566
_refine_ls_shift/su_max 0.000
_refine_ls_shift/su_mean 0.000
_refine_ls_structure_factor_coef Fsqd
_refine_ls_weighting_details 'w=1/[\s^2^(Fo^2^)+(0.1201P)^2^+1.7784P] where P=(Fo^2^+2Fc^2^)/3'
_refine_ls_weighting_scheme calc
_refine_ls_wR_factor_gt 0.1754
_refine_ls_wR_factor_ref 0.1785
_reflns_Friedel_coverage 0.000
_reflns_number_gt 2057
_reflns_number_total 2211
_reflns_threshold_expression 'I > 2\s(I)'
_cod_data_source_file ja0c03404_si_002.cif
_cod_data_source_block shelx
_cod_depositor_comments 'Adding full bibliography for 4134913--4134914.cif.'
_cod_database_code 4134913
_shelx_shelxl_version_number 2018/1
_shelx_space_group_comment
;
The symmetry employed for this shelxl refinement is uniquely defined
by the following loop, which should always be used as a source of
symmetry information in preference to the above space-group names.
They are only intended as comments.
;
_shelx_estimated_absorpt_t_max 0.613
_shelx_estimated_absorpt_t_min 0.572
_olex2_refinement_description
;
1. Fixed Uiso
 At 1.2 times of:
  All C(H) groups
 At 1.5 times of:
  All C(H,H,H) groups
2. Rigid bond restraints
 C1AA, O3, N2
 with sigma for 1-2 distances of 0.01 and sigma for 1-3 distances of 0.01
3. Rigid body (RIGU) restrains
 O3, C1AA
 with sigma for 1-2 distances of 0.004 and sigma for 1-3 distances of 0.004
4. Others
 Fixed Sof: O3(0.5) C1AA(0.5) H1AA(0.5) C2AA(0.5) H2AA(0.5) H2AB(0.5)
 H2AC(0.5) N2(0.5) C3AA(0.5) H3AA(0.5) H3AB(0.5) H3AC(0.5)
5.a Aromatic/amide H refined with riding coordinates:
 C1(H1), C0AA(H0AA), C3(H3), C5(H5), C1AA(H1AA)
5.b Idealised Me refined as rotating group:
 C2AA(H2AA,H2AB,H2AC), C3AA(H3AA,H3AB,H3AC)
;
_olex2_submission_special_instructions 'No special instructions were received'

loop_
_space_group_symop_operation_xyz
'x, y, z'
'-x, y, -z'
'x+1/2, y+1/2, z'
'-x+1/2, y+1/2, -z'
'-x, -y, -z'
'x, -y, z'
'-x+1/2, -y+1/2, -z'
'x+1/2, -y+1/2, z'

loop_
_atom_site_label
_atom_site_type_symbol
_atom_site_fract_x
_atom_site_fract_y
_atom_site_fract_z
_atom_site_U_iso_or_equiv
_atom_site_adp_type
_atom_site_occupancy
_atom_site_site_symmetry_order
_atom_site_calc_flag
_atom_site_refinement_flags_posn
_atom_site_refinement_flags_adp
_atom_site_refinement_flags_occupancy
_atom_site_disorder_assembly
_atom_site_disorder_group
Cu1 Cu 0.43897(4) 0.000000 0.10094(4) 0.0380(2) Uani 1 2 d S T P . .
O1 O 0.5720(3) 0.07410(13) 0.1626(3) 0.0541(6) Uani 1 1 d . . . . .
O2 O 0.3205(3) 0.07382(14) 0.0067(3) 0.0550(6) Uani 1 1 d . . . . .
O3 O 0.3607(5) 0.0050(16) 0.2776(5) 0.056(2) Uani 0.5 1 d . U . A -1
N4 N 0.7897(5) 0.2669(3) 0.4723(5) 0.1017(19) Uani 1 1 d . . . . .
C1 C 0.9097(7) 0.2485(4) 0.1615(6) 0.126(3) Uani 1 1 d . . . . .
H1 H 0.970682 0.272391 0.117474 0.151 Uiso 1 1 calc R . . . .
C0AA C 0.8397(6) 0.1899(3) 0.1035(5) 0.0878(17) Uani 1 1 d . . . . .
H0AA H 0.853989 0.172687 0.020994 0.105 Uiso 1 1 calc R . . . .
C2 C 0.6604(3) 0.09609(16) 0.1017(3) 0.0480(7) Uani 1 1 d . . . . .
C3 C 0.8920(8) 0.2728(4) 0.2830(7) 0.130(3) Uani 1 1 d . . . . .
H3 H 0.940072 0.313563 0.321712 0.156 Uiso 1 1 calc R . . . .
C4 C 0.8043(6) 0.2378(3) 0.3484(6) 0.093(2) Uani 1 1 d . . . . .
C5 C 0.7322(5) 0.1788(3) 0.2897(5) 0.0706(12) Uani 1 1 d . . . . .
H5 H 0.672527 0.154356 0.334621 0.085 Uiso 1 1 calc R . . . .
C6 C 0.7472(4) 0.1559(2) 0.1675(4) 0.0624(9) Uani 1 1 d . . . . .
C1AA C 0.2733(11) -0.0407(4) 0.2934(9) 0.074(2) Uani 0.5 1 d . U . A -1
H1AA H 0.240989 -0.073354 0.224176 0.089 Uiso 0.5 1 calc R . . A -1
C2AA C 0.2849(17) 0.0022(13) 0.5167(9) 0.140(6) Uani 0.5 1 d . . . A -1
H2AA H 0.339678 -0.026596 0.586083 0.210 Uiso 0.5 1 calc GR . . A -1
H2AB H 0.214241 0.026529 0.552197 0.210 Uiso 0.5 1 calc GR . . A -1
H2AC H 0.341499 0.037884 0.484639 0.210 Uiso 0.5 1 calc GR . . A -1
N2 N 0.2237(10) -0.0445(5) 0.4076(9) 0.090(2) Uani 0.5 1 d . U . A -1
C3AA C 0.1099(16) -0.0901(8) 0.4123(15) 0.117(5) Uani 0.5 1 d . . . A -1
H3AA H 0.030735 -0.060384 0.413777 0.176 Uiso 0.5 1 calc GR . . A -1
H3AB H 0.128773 -0.119664 0.491955 0.176 Uiso 0.5 1 calc GR . . A -1
H3AC H 0.092925 -0.121046 0.334410 0.176 Uiso 0.5 1 calc GR . . A -1

loop_
_atom_site_aniso_label
_atom_site_aniso_U_11
_atom_site_aniso_U_22
_atom_site_aniso_U_33
_atom_site_aniso_U_23
_atom_site_aniso_U_13
_atom_site_aniso_U_12
Cu1 0.0472(4) 0.0285(3) 0.0353(4) 0.000 0.0008(2) 0.000
O1 0.0629(14) 0.0457(12) 0.0525(14) -0.0144(10) 0.0081(10) -0.0149(10)
O2 0.0658(14) 0.0498(12) 0.0493(13) 0.0148(10) 0.0106(10) 0.0179(11)
O3 0.075(2) 0.047(6) 0.0475(19) 0.002(4) 0.0154(16) 0.014(5)
N4 0.116(3) 0.111(4) 0.088(3) -0.063(3) 0.044(3) -0.075(3)
C1 0.153(6) 0.145(6) 0.097(4) -0.063(4) 0.068(4) -0.109(5)
C0AA 0.110(4) 0.092(3) 0.069(3) -0.034(2) 0.034(3) -0.059(3)
C2 0.0559(16) 0.0383(14) 0.0465(17) -0.0056(12) 0.0013(12) -0.0071(12)
C3 0.159(6) 0.144(6) 0.104(4) -0.075(4) 0.069(4) -0.116(5)
C4 0.107(4) 0.100(4) 0.082(3) -0.054(3) 0.040(3) -0.066(3)
C5 0.075(2) 0.074(3) 0.066(2) -0.032(2) 0.0207(19) -0.034(2)
C6 0.070(2) 0.059(2) 0.059(2) -0.0208(17) 0.0140(16) -0.0245(17)
C1AA 0.112(6) 0.054(4) 0.059(5) -0.008(3) 0.024(4) -0.007(4)
C2AA 0.207(13) 0.160(11) 0.056(5) 0.007(10) 0.035(7) 0.127(13)
N2 0.120(7) 0.073(5) 0.087(5) -0.002(4) 0.046(5) -0.014(5)
C3AA 0.124(10) 0.109(10) 0.129(11) -0.018(8) 0.050(8) -0.045(9)

loop_
_atom_type_symbol
_atom_type_description
_atom_type_scat_dispersion_real
_atom_type_scat_dispersion_imag
_atom_type_scat_source
C C 0.0050 0.0020 'International Tables Vol C Tables 4.2.6.8 and 6.1.1.4'
H H 0.0000 0.0000 'International Tables Vol C Tables 4.2.6.8 and 6.1.1.4'
Cu Cu 0.2560 1.6830 'International Tables Vol C Tables 4.2.6.8 and 6.1.1.4'
N N 0.0090 0.0050 'International Tables Vol C Tables 4.2.6.8 and 6.1.1.4'
O O 0.0160 0.0090 'International Tables Vol C Tables 4.2.6.8 and 6.1.1.4'

loop_
_geom_angle_atom_site_label_1
_geom_angle_atom_site_label_2
_geom_angle_atom_site_label_3
_geom_angle
_geom_angle_site_symmetry_1
_geom_angle_site_symmetry_3
_geom_angle_publ_flag
O1 Cu1 Cu1 81.70(8) . 5_655 ?
O1 Cu1 Cu1 81.70(8) 6 5_655 ?
O1 Cu1 O1 90.23(17) 6 . ?
O1 Cu1 O2 168.46(11) 6 . ?
O1 Cu1 O2 168.46(11) . 6 ?
O1 Cu1 O2 89.05(14) . . ?
O1 Cu1 O2 89.05(14) 6 6 ?
O1 Cu1 O3 92.3(6) . . ?
O1 Cu1 O3 95.8(6) 6 . ?
O2 Cu1 Cu1 86.80(8) 6 5_655 ?
O2 Cu1 Cu1 86.80(8) . 5_655 ?
O2 Cu1 O2 89.36(17) . 6 ?
O2 Cu1 O3 99.3(6) 6 . ?
O2 Cu1 O3 95.7(6) . . ?
O3 Cu1 Cu1 173.4(4) . 5_655 ?
C2 O1 Cu1 125.6(2) . . ?
C2 O2 Cu1 119.6(2) 2_655 . ?
C1AA O3 Cu1 118.1(13) . . ?
N4 N4 C4 114.2(5) 7_656 . ?
C0AA C1 C3 120.7(5) . . ?
C1 C0AA C6 119.4(4) . . ?
O1 C2 C6 115.3(3) . . ?
O2 C2 O1 126.2(3) 2_655 . ?
O2 C2 C6 118.4(3) 2_655 . ?
C1 C3 C4 120.0(4) . . ?
C3 C4 N4 116.7(4) . . ?
C3 C4 C5 119.6(4) . . ?
C5 C4 N4 123.6(5) . . ?
C6 C5 C4 120.3(4) . . ?
C0AA C6 C2 120.7(3) . . ?
C5 C6 C0AA 120.0(4) . . ?
C5 C6 C2 119.3(3) . . ?
O3 C1AA N2 122.1(9) . . ?
C1AA N2 C2AA 117.4(10) . . ?
C1AA N2 C3AA 119.4(10) . . ?
C3AA N2 C2AA 123.1(11) . . ?

loop_
_geom_bond_atom_site_label_1
_geom_bond_atom_site_label_2
_geom_bond_distance
_geom_bond_site_symmetry_2
_geom_bond_publ_flag
Cu1 Cu1 2.6299(16) 5_655 ?
Cu1 O1 1.954(2) 6 ?
Cu1 O1 1.954(2) . ?
Cu1 O2 1.961(2) 6 ?
Cu1 O2 1.961(2) . ?
Cu1 O3 2.133(5) . ?
O1 C2 1.263(4) . ?
O2 C2 1.247(4) 2_655 ?
O3 C1AA 1.27(2) . ?
N4 N4 1.248(9) 7_656 ?
N4 C4 1.427(7) . ?
C1 C0AA 1.377(6) . ?
C1 C3 1.381(7) . ?
C0AA C6 1.404(6) . ?
C2 C6 1.503(4) . ?
C3 C4 1.384(7) . ?
C4 C5 1.396(6) . ?
C5 C6 1.371(5) . ?
C1AA N2 1.374(12) . ?
C2AA N2 1.47(2) . ?
N2 C3AA 1.445(15) . ?

loop_
_smtbx_masks_void_nr
_smtbx_masks_void_average_x
_smtbx_masks_void_average_y
_smtbx_masks_void_average_z
_smtbx_masks_void_volume
_smtbx_masks_void_count_electrons
_smtbx_masks_void_content
1 0.000 0.000 0.000 83.1 11.4 ?
2 0.500 0.500 0.000 83.1 11.4 ?
